data_1506933
loop_
_publ_author_name
'Xu, Xin'
'Kotti, S. R. S. Saibabu'
'Liu, Junying'
'Cannon, John F.'
'Headley, Allan D.'
'Li, Guigen'

_publ_section_title
;
 Ionic liquid media resulted in the first asymmetric aminohalogenation
 reaction of alkenes.
;
_journal_issue 26
_journal_name_full 'Organic letters'
_journal_page_first 4881
_journal_page_last 4884
_journal_paper_doi 10.1021/ol048045i
_journal_volume 6
_journal_year 2004
_chemical_formula_sum 'C25 H22 Cl2 N2 O5 S'
_chemical_formula_weight 533.41
_chemical_name_systematic
; 
 ? 
;
_space_group_IT_number 4
_symmetry_cell_setting monoclinic
_symmetry_space_group_name_Hall 'P 2yb'
_symmetry_space_group_name_H-M 'P 1 21 1'
_atom_sites_solution_hydrogens geom
_atom_sites_solution_primary direct
_atom_sites_solution_secondary difmap
_audit_creation_method SHELXL-97
_cell_angle_alpha 90.00
_cell_angle_beta 97.890(14)
_cell_angle_gamma 90.00
_cell_formula_units_Z 2
_cell_length_a 6.3777(10)
_cell_length_b 14.0810(18)
_cell_length_c 14.2429(15)
_cell_measurement_reflns_used 86
_cell_measurement_temperature 296(2)
_cell_measurement_theta_max 11.33
_cell_measurement_theta_min 5.92
_cell_volume 1267.0(3)
_computing_cell_refinement 'Bruker XSCANS'
_computing_data_collection 'Bruker XSCANS'
_computing_data_reduction 'Bruker SHELXTL'
_computing_molecular_graphics 'Bruker SHELXTL'
_computing_publication_material 'Bruker SHELXTL'
_computing_structure_refinement 'SHELXL-97 (Sheldrick, 1997)'
_computing_structure_solution 'SHELXS-97 (Sheldrick, 1990)'
_diffrn_ambient_temperature 296(2)
_diffrn_measured_fraction_theta_full 0.997
_diffrn_measured_fraction_theta_max 0.997
_diffrn_measurement_device_type 'Bruker P4'
_diffrn_measurement_method '2\q/\w scans'
_diffrn_radiation_monochromator graphite
_diffrn_radiation_source 'fine-focus sealed tube'
_diffrn_radiation_type MoK\a
_diffrn_radiation_wavelength 0.71073
_diffrn_reflns_av_R_equivalents 0.0689
_diffrn_reflns_av_sigmaI/netI 0.0681
_diffrn_reflns_limit_h_max 1
_diffrn_reflns_limit_h_min -7
_diffrn_reflns_limit_k_max 1
_diffrn_reflns_limit_k_min -16
_diffrn_reflns_limit_l_max 16
_diffrn_reflns_limit_l_min -16
_diffrn_reflns_number 3248
_diffrn_reflns_theta_full 25.00
_diffrn_reflns_theta_max 25.00
_diffrn_reflns_theta_min 2.89
_diffrn_standards_interval_count 97
_diffrn_standards_number 3
_exptl_absorpt_coefficient_mu 0.377
_exptl_absorpt_correction_T_max 0.963
_exptl_absorpt_correction_T_min 0.807
_exptl_absorpt_correction_type empirical
_exptl_crystal_colour COLORLESS
_exptl_crystal_density_diffrn 1.398
_exptl_crystal_density_meas 0
_exptl_crystal_density_method 'not measured'
_exptl_crystal_description PLATE
_exptl_crystal_F_000 552
_exptl_crystal_size_max 0.57
_exptl_crystal_size_mid 0.56
_exptl_crystal_size_min 0.10
_refine_diff_density_max 0.294
_refine_diff_density_min -0.310
_refine_diff_density_rms 0.047
_refine_ls_abs_structure_details 'Flack H D (1983), Acta Cryst. A39, 876-881'
_refine_ls_abs_structure_Flack -0.03(12)
_refine_ls_extinction_method none
_refine_ls_goodness_of_fit_ref 1.036
_refine_ls_hydrogen_treatment mixed
_refine_ls_matrix_type full
_refine_ls_number_parameters 321
_refine_ls_number_reflns 2537
_refine_ls_number_restraints 1
_refine_ls_restrained_S_all 1.036
_refine_ls_R_factor_all 0.0723
_refine_ls_R_factor_gt 0.0513
_refine_ls_shift/su_max 0.001
_refine_ls_shift/su_mean 0.000
_refine_ls_structure_factor_coef Fsqd
_refine_ls_weighting_details 'calc w=1/[\s^2^(Fo^2^)+(0.0443P)^2^+0.7979P] where P=(Fo^2^+2Fc^2^)/3'
_refine_ls_weighting_scheme calc
_refine_ls_wR_factor_gt 0.1161
_refine_ls_wR_factor_ref 0.1318
_reflns_number_gt 1975
_reflns_number_total 2537
_reflns_threshold_expression >2sigma(I)
_cod_data_source_file ol048045isi20041024_032257.cif
_cod_data_source_block li2
_cod_depositor_comments
;
The following automatic conversions were performed:

'_symmetry_cell_setting' value 'Monoclinic' changed to 'monoclinic'
according to /home/saulius/struct/CIF-dictionaries/cif_core.dic
dictionary named 'cif_core.dic' version 2.4.1 from 2010-06-29.

Automatic conversion script
Id: cif_fix_values 1715 2011-07-08 13:25:40Z adriana 
;
_cod_original_sg_symbol_H-M P2(1)
_cod_database_code 1506933

loop_
_symmetry_equiv_pos_as_xyz
'x, y, z'
'-x, y+1/2, -z'

loop_
_atom_site_label
_atom_site_type_symbol
_atom_site_fract_x
_atom_site_fract_y
_atom_site_fract_z
_atom_site_U_iso_or_equiv
_atom_site_adp_type
_atom_site_occupancy
_atom_site_symmetry_multiplicity
_atom_site_calc_flag
_atom_site_refinement_flags
C1 C 0.6893(8) -0.0261(4) 0.7434(4) 0.0427(12) Uani 1 1 d .
H1 H 0.8277 -0.0538 0.7372 0.051 Uiso 1 1 calc R
C2 C 0.6423(8) -0.0371(4) 0.8439(4) 0.0513(14) Uani 1 1 d .
H2 H 0.4996 -0.0125 0.8467 0.062 Uiso 1 1 calc R
C3 C 0.6516(9) -0.1369(5) 0.8814(4) 0.0573(15) Uani 1 1 d .
C4 C 0.8066(14) -0.1996(6) 0.8629(7) 0.094(3) Uani 1 1 d .
H4 H 0.9053 -0.1802 0.8244 0.113 Uiso 1 1 calc R
C5 C 0.8197(18) -0.2910(7) 0.8999(9) 0.125(4) Uani 1 1 d .
H5 H 0.9278 -0.3310 0.8865 0.150 Uiso 1 1 calc R
C6 C 0.6789(19) -0.3227(7) 0.9549(8) 0.121(4) Uani 1 1 d .
H6 H 0.6888 -0.3839 0.9797 0.145 Uiso 1 1 calc R
C7 C 0.5229(16) -0.2635(7) 0.9730(6) 0.102(3) Uani 1 1 d .
H7 H 0.4229 -0.2846 1.0100 0.122 Uiso 1 1 calc R
C8 C 0.5092(12) -0.1702(6) 0.9369(5) 0.0741(19) Uani 1 1 d .
C9 C 0.6313(8) -0.0425(4) 0.5035(4) 0.0510(13) Uani 1 1 d .
C10 C 0.4833(10) 0.0256(5) 0.4698(5) 0.0644(16) Uani 1 1 d .
H10 H 0.3557 0.0289 0.4944 0.077 Uiso 1 1 calc R
C11 C 0.5228(10) 0.0879(5) 0.4010(5) 0.0708(18) Uani 1 1 d .
H11 H 0.4218 0.1333 0.3792 0.085 Uiso 1 1 calc R
C12 C 0.7117(11) 0.0844(5) 0.3631(5) 0.0694(18) Uani 1 1 d .
C13 C 0.8565(10) 0.0187(6) 0.3965(5) 0.0695(18) Uani 1 1 d .
H13 H 0.9841 0.0162 0.3719 0.083 Uiso 1 1 calc R
C14 C 0.8211(9) -0.0457(5) 0.4668(4) 0.0606(16) Uani 1 1 d .
H14 H 0.9237 -0.0903 0.4888 0.073 Uiso 1 1 calc R
C15 C 0.7534(14) 0.1544(8) 0.2873(6) 0.111(3) Uani 1 1 d .
H15A H 0.7541 0.1216 0.2283 0.166 Uiso 1 1 calc R
H15B H 0.8882 0.1842 0.3053 0.166 Uiso 1 1 calc R
H15C H 0.6443 0.2019 0.2802 0.166 Uiso 1 1 calc R
C16 C 0.6877(8) 0.0793(4) 0.7179(4) 0.0461(13) Uani 1 1 d .
C17 C 0.8386(9) 0.2139(4) 0.6349(4) 0.0512(13) Uani 1 1 d .
H17 H 0.6979 0.2237 0.5989 0.061 Uiso 1 1 calc R
C18 C 1.0010(11) 0.2073(5) 0.5676(5) 0.0732(19) Uani 1 1 d .
H18A H 0.9321 0.2013 0.5028 0.088 Uiso 1 1 calc R
H18B H 1.0895 0.2636 0.5722 0.088 Uiso 1 1 calc R
C19 C 1.0344(8) 0.0719(4) 0.6559(4) 0.0509(14) Uani 1 1 d .
C20 C 0.8818(10) 0.2895(4) 0.7088(4) 0.0555(15) Uani 1 1 d .
C21 C 0.7342(12) 0.3585(5) 0.7198(5) 0.0729(19) Uani 1 1 d .
H21 H 0.6023 0.3560 0.6827 0.087 Uiso 1 1 calc R
C22 C 0.7764(16) 0.4301(6) 0.7833(6) 0.093(2) Uani 1 1 d .
H22 H 0.6723 0.4752 0.7892 0.111 Uiso 1 1 calc R
C23 C 0.9662(19) 0.4376(7) 0.8383(6) 0.106(3) Uani 1 1 d .
H23 H 0.9952 0.4880 0.8803 0.127 Uiso 1 1 calc R
C24 C 1.1154(16) 0.3684(8) 0.8302(6) 0.108(3) Uani 1 1 d .
H24 H 1.2450 0.3711 0.8690 0.130 Uiso 1 1 calc R
C25 C 1.0764(12) 0.2952(5) 0.7657(6) 0.083(2) Uani 1 1 d .
H25 H 1.1802 0.2499 0.7604 0.099 Uiso 1 1 calc R
Cl1 Cl 0.3108(5) -0.0974(2) 0.9659(3) 0.1481(13) Uani 1 1 d .
Cl2 Cl 0.8283(3) 0.03667(14) 0.91980(13) 0.0831(6) Uani 1 1 d .
N1 N 0.8527(6) 0.1169(3) 0.6749(3) 0.0456(11) Uani 1 1 d .
N2 N 0.5249(7) -0.0745(3) 0.6810(3) 0.0465(11) Uani 1 1 d .
O1 O 1.1259(6) 0.1243(4) 0.5951(3) 0.0677(12) Uani 1 1 d .
O2 O 0.5397(6) 0.1295(3) 0.7281(3) 0.0634(11) Uani 1 1 d .
O3 O 0.7516(7) -0.1873(3) 0.6094(3) 0.0704(12) Uani 1 1 d .
O4 O 0.3693(7) -0.1694(4) 0.5477(3) 0.0770(13) Uani 1 1 d .
O5 O 1.1044(6) -0.0025(3) 0.6852(3) 0.0649(12) Uani 1 1 d .
S1 S 0.5695(2) -0.12831(12) 0.58534(11) 0.0566(4) Uani 1 1 d .
H2A H 0.413(9) -0.052(4) 0.672(4) 0.047(17) Uiso 1 1 d .

loop_
_atom_site_aniso_label
_atom_site_aniso_U_11
_atom_site_aniso_U_22
_atom_site_aniso_U_33
_atom_site_aniso_U_23
_atom_site_aniso_U_13
_atom_site_aniso_U_12
C1 0.036(2) 0.039(3) 0.054(3) 0.002(2) 0.008(2) 0.003(2)
C2 0.050(3) 0.045(3) 0.060(4) -0.002(3) 0.012(2) 0.002(3)
C3 0.063(3) 0.059(4) 0.049(3) 0.011(3) 0.009(2) -0.001(3)
C4 0.116(6) 0.069(5) 0.107(6) 0.035(5) 0.047(5) 0.041(5)
C5 0.158(9) 0.064(6) 0.162(10) 0.035(6) 0.053(8) 0.041(6)
C6 0.168(10) 0.065(6) 0.129(9) 0.035(6) 0.018(8) 0.004(7)
C7 0.131(7) 0.086(6) 0.089(6) 0.013(6) 0.017(5) -0.047(6)
C8 0.095(5) 0.073(5) 0.058(4) 0.002(4) 0.023(3) -0.012(4)
C9 0.055(3) 0.051(3) 0.048(3) -0.008(3) 0.010(2) 0.004(3)
C10 0.059(3) 0.071(4) 0.064(4) -0.011(4) 0.011(3) 0.012(4)
C11 0.077(4) 0.068(4) 0.069(4) -0.001(4) 0.013(3) 0.013(4)
C12 0.089(5) 0.070(4) 0.052(4) -0.001(3) 0.016(3) 0.003(4)
C13 0.068(4) 0.083(5) 0.062(4) -0.009(4) 0.024(3) 0.000(4)
C14 0.065(3) 0.062(4) 0.056(3) -0.014(3) 0.013(3) 0.009(3)
C15 0.128(7) 0.132(9) 0.079(5) 0.033(6) 0.035(5) 0.012(7)
C16 0.045(3) 0.038(3) 0.054(3) -0.002(3) 0.003(2) 0.000(3)
C17 0.058(3) 0.040(3) 0.055(3) 0.007(3) 0.008(3) -0.001(3)
C18 0.099(5) 0.053(4) 0.072(4) 0.005(3) 0.028(4) 0.007(4)
C19 0.043(3) 0.041(3) 0.069(4) 0.003(3) 0.011(3) -0.003(3)
C20 0.069(4) 0.045(3) 0.052(3) 0.004(3) 0.008(3) -0.005(3)
C21 0.083(4) 0.064(5) 0.073(4) 0.003(4) 0.019(3) 0.010(4)
C22 0.138(7) 0.072(5) 0.071(5) -0.006(4) 0.028(5) 0.018(5)
C23 0.185(10) 0.066(5) 0.064(5) -0.008(4) 0.008(6) -0.004(7)
C24 0.126(7) 0.090(6) 0.095(6) -0.008(6) -0.033(5) -0.037(7)
C25 0.091(5) 0.062(4) 0.086(5) -0.010(4) -0.021(4) -0.006(4)
Cl1 0.145(2) 0.120(2) 0.207(3) 0.017(2) 0.124(2) 0.0083(18)
Cl2 0.1104(14) 0.0629(11) 0.0680(11) -0.0122(9) -0.0160(9) -0.0008(11)
N1 0.040(2) 0.039(2) 0.059(3) 0.004(2) 0.0099(19) -0.001(2)
N2 0.032(2) 0.046(3) 0.060(3) 0.000(2) 0.004(2) 0.003(2)
O1 0.061(2) 0.070(3) 0.078(3) 0.008(3) 0.027(2) -0.007(2)
O2 0.049(2) 0.045(2) 0.099(3) 0.004(2) 0.017(2) 0.010(2)
O3 0.088(3) 0.044(2) 0.083(3) 0.000(2) 0.024(2) 0.018(2)
O4 0.087(3) 0.068(3) 0.075(3) -0.013(3) 0.006(2) -0.030(3)
O5 0.0401(19) 0.056(3) 0.101(3) 0.015(3) 0.019(2) 0.007(2)
S1 0.0655(9) 0.0446(7) 0.0604(9) -0.0087(8) 0.0117(6) -0.0029(8)

loop_
_atom_type_symbol
_atom_type_description
_atom_type_scat_dispersion_real
_atom_type_scat_dispersion_imag
_atom_type_scat_source
C C 0.0033 0.0016 'International Tables Vol C Tables 4.2.6.8 and 6.1.1.4'
H H 0.0000 0.0000 'International Tables Vol C Tables 4.2.6.8 and 6.1.1.4'
N N 0.0061 0.0033 'International Tables Vol C Tables 4.2.6.8 and 6.1.1.4'
O O 0.0106 0.0060 'International Tables Vol C Tables 4.2.6.8 and 6.1.1.4'
S S 0.1246 0.1234 'International Tables Vol C Tables 4.2.6.8 and 6.1.1.4'
Cl Cl 0.1484 0.1585 'International Tables Vol C Tables 4.2.6.8 and 6.1.1.4'

loop_
_geom_angle_atom_site_label_1
_geom_angle_atom_site_label_2
_geom_angle_atom_site_label_3
_geom_angle
N2 C1 C2 108.2(4)
N2 C1 C16 109.3(5)
C2 C1 C16 109.2(5)
N2 C1 H1 110.0
C2 C1 H1 110.0
C16 C1 H1 110.0
C3 C2 C1 115.5(5)
C3 C2 Cl2 109.4(4)
C1 C2 Cl2 107.8(4)
C3 C2 H2 107.9
C1 C2 H2 107.9
Cl2 C2 H2 107.9
C8 C3 C4 116.2(7)
C8 C3 C2 122.0(6)
C4 C3 C2 121.7(6)
C3 C4 C5 121.9(8)
C3 C4 H4 119.1
C5 C4 H4 119.1
C6 C5 C4 121.3(9)
C6 C5 H5 119.4
C4 C5 H5 119.4
C5 C6 C7 118.3(9)
C5 C6 H6 120.9
C7 C6 H6 120.9
C6 C7 C8 121.1(8)
C6 C7 H7 119.5
C8 C7 H7 119.5
C3 C8 C7 121.2(8)
C3 C8 Cl1 120.2(6)
C7 C8 Cl1 118.6(6)
C14 C9 C10 118.9(6)
C14 C9 S1 121.0(5)
C10 C9 S1 120.0(4)
C11 C10 C9 120.6(6)
C11 C10 H10 119.7
C9 C10 H10 119.7
C10 C11 C12 120.9(6)
C10 C11 H11 119.6
C12 C11 H11 119.6
C13 C12 C11 118.5(7)
C13 C12 C15 121.4(6)
C11 C12 C15 120.1(7)
C12 C13 C14 122.0(6)
C12 C13 H13 119.0
C14 C13 H13 119.0
C9 C14 C13 119.2(6)
C9 C14 H14 120.4
C13 C14 H14 120.4
C12 C15 H15A 109.5
C12 C15 H15B 109.5
H15A C15 H15B 109.5
C12 C15 H15C 109.5
H15A C15 H15C 109.5
H15B C15 H15C 109.5
O2 C16 N1 118.9(5)
O2 C16 C1 121.4(5)
N1 C16 C1 119.5(5)
N1 C17 C20 113.1(5)
N1 C17 C18 100.2(5)
C20 C17 C18 114.5(5)
N1 C17 H17 109.6
C20 C17 H17 109.6
C18 C17 H17 109.6
O1 C18 C17 106.2(5)
O1 C18 H18A 110.5
C17 C18 H18A 110.5
O1 C18 H18B 110.5
C17 C18 H18B 110.5
H18A C18 H18B 108.7
O5 C19 O1 122.5(5)
O5 C19 N1 128.3(5)
O1 C19 N1 109.1(5)
C21 C20 C25 117.6(6)
C21 C20 C17 121.3(6)
C25 C20 C17 121.1(6)
C22 C21 C20 121.6(7)
C22 C21 H21 119.2
C20 C21 H21 119.2
C23 C22 C21 121.6(8)
C23 C22 H22 119.2
C21 C22 H22 119.2
C22 C23 C24 118.0(8)
C22 C23 H23 121.0
C24 C23 H23 121.0
C23 C24 C25 121.4(8)
C23 C24 H24 119.3
C25 C24 H24 119.3
C24 C25 C20 119.8(8)
C24 C25 H25 120.1
C20 C25 H25 120.1
C19 N1 C16 128.2(5)
C19 N1 C17 111.0(4)
C16 N1 C17 120.7(4)
C1 N2 S1 122.7(3)
C1 N2 H2A 119(4)
S1 N2 H2A 108(4)
C19 O1 C18 110.6(4)
O3 S1 O4 120.5(3)
O3 S1 N2 107.5(3)
O4 S1 N2 104.6(3)
O3 S1 C9 108.0(3)
O4 S1 C9 107.3(3)
N2 S1 C9 108.5(3)

loop_
_geom_bond_atom_site_label_1
_geom_bond_atom_site_label_2
_geom_bond_distance
C1 N2 1.449(7)
C1 C2 1.511(8)
C1 C16 1.527(7)
C1 H1 0.9800
C2 C3 1.501(8)
C2 Cl2 1.817(6)
C2 H2 0.9800
C3 C8 1.367(8)
C3 C4 1.378(9)
C4 C5 1.389(12)
C4 H4 0.9300
C5 C6 1.346(13)
C5 H5 0.9300
C6 C7 1.350(13)
C6 H6 0.9300
C7 C8 1.409(13)
C7 H7 0.9300
C8 Cl1 1.722(8)
C9 C14 1.383(8)
C9 C10 1.384(8)
C9 S1 1.761(6)
C10 C11 1.365(10)
C10 H10 0.9300
C11 C12 1.387(9)
C11 H11 0.9300
C12 C13 1.348(10)
C12 C15 1.512(11)
C13 C14 1.392(9)
C13 H13 0.9300
C14 H14 0.9300
C15 H15A 0.9600
C15 H15B 0.9600
C15 H15C 0.9600
C16 O2 1.204(6)
C16 N1 1.393(7)
C17 N1 1.478(7)
C17 C20 1.495(8)
C17 C18 1.508(8)
C17 H17 0.9800
C18 O1 1.439(8)
C18 H18A 0.9700
C18 H18B 0.9700
C19 O5 1.191(7)
C19 O1 1.332(7)
C19 N1 1.379(7)
C20 C21 1.377(9)
C20 C25 1.389(9)
C21 C22 1.357(11)
C21 H21 0.9300
C22 C23 1.352(13)
C22 H22 0.9300
C23 C24 1.378(13)
C23 H23 0.9300
C24 C25 1.380(12)
C24 H24 0.9300
C25 H25 0.9300
N2 S1 1.618(5)
N2 H2A 0.77(6)
O3 S1 1.430(4)
O4 S1 1.437(4)

loop_
_geom_hbond_atom_site_label_D
_geom_hbond_atom_site_label_H
_geom_hbond_atom_site_label_A
_geom_hbond_distance_DH
_geom_hbond_distance_HA
_geom_hbond_distance_DA
_geom_hbond_angle_DHA
_geom_hbond_site_symmetry_A
N2 H2A O5 0.77(6) 2.12(6) 2.875(6) 165(6) 1_455

loop_
_cod_related_entry_id
_cod_related_entry_code
_cod_related_entry_database
1 21200143 ChemSpider
